data_7161124
loop_
_publ_author_name
'Shivangi, Shivangi'
'Mal, Susital'
'Das, Subrata'

_publ_section_title
;
 Dual Function of Cyanoacetic Acid under Visible Light and Dark
 Conditions: Templating and Catalyzing the Formation of Unexplored
 Pyrimidine Derivatives and Evaluation of their Antibacterial Activity
;
_journal_name_full 'Organic &amp; Biomolecular Chemistry'
_journal_paper_doi 10.1039/D6OB00345A
_journal_year 2025
_chemical_formula_moiety 'C15 H11 Cl N4 O2'
_chemical_formula_sum 'C15 H11 Cl N4 O2'
_chemical_formula_weight 314.73
_space_group_crystal_system monoclinic
_space_group_IT_number 14
_space_group_name_Hall '-P 2ybc'
_space_group_name_H-M_alt 'P 1 21/c 1'
_atom_sites_solution_hydrogens mixed
_audit_creation_date 2025-12-16
_audit_creation_method
;
Olex2 1.5
(compiled 2025.07.13 svn.rb7424aed for OlexSys, GUI svn.r7314)
;
_audit_update_record
;
2025-12-30 deposited with the CCDC.	2026-04-24 downloaded from the CCDC.
;
_cell_angle_alpha 90
_cell_angle_beta 98.439(3)
_cell_angle_gamma 90
_cell_formula_units_Z 4
_cell_length_a 8.1146(6)
_cell_length_b 13.8220(10)
_cell_length_c 13.2561(8)
_cell_measurement_reflns_used 9857
_cell_measurement_temperature 298.00
_cell_measurement_theta_max 30.45
_cell_measurement_theta_min 2.93
_cell_volume 1470.71(18)
_computing_cell_refinement 'SAINT V8.40B (?, 2016)'
_computing_data_reduction 'SAINT V8.40B (?, 2016)'
_computing_molecular_graphics 'Olex2 1.5 (Dolomanov et al., 2009)'
_computing_publication_material 'Olex2 1.5 (Dolomanov et al., 2009)'
_computing_structure_refinement 'SHELXL 2018/3 (Sheldrick, 2015)'
_computing_structure_solution 'olex2.solve 1.5 (Bourhis et al., 2015)'
_diffrn_ambient_temperature 298.00
_diffrn_measured_fraction_theta_full 0.998
_diffrn_measured_fraction_theta_max 0.999
_diffrn_measurement_device_type 'Bruker D8 VENTURE diffractometer with PHOTON II detector'
_diffrn_measurement_method '\w and \f scan'
_diffrn_radiation_type MoK\a
_diffrn_radiation_wavelength 0.71073
_diffrn_reflns_av_R_equivalents 0.0263
_diffrn_reflns_av_unetI/netI 0.0109
_diffrn_reflns_Laue_measured_fraction_full 0.998
_diffrn_reflns_Laue_measured_fraction_max 0.999
_diffrn_reflns_limit_h_max 9
_diffrn_reflns_limit_h_min -9
_diffrn_reflns_limit_k_max 16
_diffrn_reflns_limit_k_min -16
_diffrn_reflns_limit_l_max 15
_diffrn_reflns_limit_l_min -15
_diffrn_reflns_number 36436
_diffrn_reflns_point_group_measured_fraction_full 0.998
_diffrn_reflns_point_group_measured_fraction_max 0.999
_diffrn_reflns_theta_full 25.000
_diffrn_reflns_theta_max 25.349
_diffrn_reflns_theta_min 3.107
_exptl_absorpt_coefficient_mu 0.272
_exptl_absorpt_correction_T_max 0.7461
_exptl_absorpt_correction_T_min 0.6789
_exptl_absorpt_correction_type multi-scan
_exptl_absorpt_process_details
;
SADABS-2016/2 (Bruker,2016/2) was used for absorption correction.
wR2(int) was 0.0539 before and 0.0489 after correction.
The Ratio of minimum to maximum transmission is 0.9099.
The \l/2 correction factor is Not present.
;
_exptl_crystal_colour colourless
_exptl_crystal_colour_primary colourless
_exptl_crystal_density_diffrn 1.421
_exptl_crystal_description block
_exptl_crystal_F_000 648
_exptl_crystal_size_max 0.455
_exptl_crystal_size_mid 0.12
_exptl_crystal_size_min 0.095
_refine_diff_density_max 0.317
_refine_diff_density_min -0.297
_refine_diff_density_rms 0.042
_refine_ls_extinction_method none
_refine_ls_goodness_of_fit_ref 1.103
_refine_ls_hydrogen_treatment mixed
_refine_ls_matrix_type full
_refine_ls_number_parameters 222
_refine_ls_number_reflns 2683
_refine_ls_number_restraints 0
_refine_ls_restrained_S_all 1.103
_refine_ls_R_factor_all 0.0438
_refine_ls_R_factor_gt 0.0370
_refine_ls_shift/su_max 0.001
_refine_ls_shift/su_mean 0.000
_refine_ls_structure_factor_coef Fsqd
_refine_ls_weighting_details 'w=1/[\s^2^(Fo^2^)+(0.0451P)^2^+0.7591P] where P=(Fo^2^+2Fc^2^)/3'
_refine_ls_weighting_scheme calc
_refine_ls_wR_factor_gt 0.0962
_refine_ls_wR_factor_ref 0.1044
_reflns_Friedel_coverage 0.000
_reflns_number_gt 2385
_reflns_number_total 2683
_reflns_threshold_expression 'I > 2\s(I)'
_cod_data_source_file d6ob00345a2.cif
_cod_data_source_block dp_modch
_cod_database_code 7161124
_shelx_shelxl_version_number 2018/3
_shelx_space_group_comment
;
The symmetry employed for this shelxl refinement is uniquely defined
by the following loop, which should always be used as a source of
symmetry information in preference to the above space-group names.
They are only intended as comments.
;
_shelx_estimated_absorpt_t_max 0.975
_shelx_estimated_absorpt_t_min 0.886
_olex2_refinement_description
;
1. Fixed Uiso
 At 1.2 times of:
  All C(H) groups, All N(H) groups
 At 1.5 times of:
  All C(H,H,H) groups
2. Others
 Fixed Sof: N4(0.5) C13(0.5) N5(0.5) C16(0.5)
3.a Ternary CH refined with riding coordinates:
 C4(H4)
3.b Aromatic/amide H refined with riding coordinates:
 N3(H3), C6(H6), C7(H7), C11(H11), C14(H14), C15(H15)
3.c Idealised Me refined as rotating group:
 C1(H1A,H1B,H1C)
;
_olex2_submission_special_instructions 'No special instructions were received'

loop_
_space_group_symop_operation_xyz
'x, y, z'
'-x, y+1/2, -z+1/2'
'-x, -y, -z'
'x, -y-1/2, z-1/2'

loop_
_atom_site_label
_atom_site_type_symbol
_atom_site_fract_x
_atom_site_fract_y
_atom_site_fract_z
_atom_site_U_iso_or_equiv
_atom_site_adp_type
_atom_site_occupancy
_atom_site_site_symmetry_order
_atom_site_calc_flag
_atom_site_refinement_flags_posn
_atom_site_refinement_flags_adp
_atom_site_refinement_flags_occupancy
_atom_site_disorder_assembly
_atom_site_disorder_group
O1 O 0.31367(16) 0.86130(9) 0.67441(9) 0.0394(3) Uani 1 1 d . . . . .
O2 O -0.06529(17) 0.91809(10) 0.39471(10) 0.0472(4) Uani 1 1 d . . . . .
N1 N 0.11304(17) 0.79130(10) 0.38824(10) 0.0311(3) Uani 1 1 d . . . . .
N2 N 0.13054(19) 0.88944(11) 0.53201(11) 0.0361(3) Uani 1 1 d . . . . .
N3 N 0.31612(18) 0.67230(11) 0.37756(10) 0.0363(3) Uani 1 1 d . . . . .
H3 H 0.260438 0.652864 0.320969 0.044 Uiso 1 1 calc R U . . .
N4 N 0.8369(15) 0.5719(8) 0.5744(8) 0.074(2) Uani 0.5 1 d . . P . .
C1 C 0.0240(2) 0.76355(15) 0.28799(14) 0.0455(5) Uani 1 1 d . . . . .
H1A H 0.094596 0.774068 0.236923 0.068 Uiso 1 1 calc R U . . .
H1B H -0.075001 0.802030 0.272574 0.068 Uiso 1 1 calc R U . . .
H1C H -0.005929 0.696385 0.288881 0.068 Uiso 1 1 calc R U . . .
C2 C 0.25144(19) 0.74147(11) 0.43453(12) 0.0282(3) Uani 1 1 d . . . . .
C3 C 0.32416(19) 0.76069(11) 0.53200(12) 0.0291(3) Uani 1 1 d . . . . .
C4 C 0.4673(2) 0.70199(12) 0.58625(12) 0.0320(4) Uani 1 1 d . . . . .
H4 H 0.548979 0.746781 0.622505 0.038 Uiso 1 1 calc R U . . .
C5 C 0.4140(2) 0.63142(12) 0.66377(12) 0.0319(4) Uani 1 1 d . . . . .
C6 C 0.5146(2) 0.61680(15) 0.75677(14) 0.0445(4) Uani 1 1 d . . . . .
H6 H 0.613413 0.651431 0.771949 0.053 Uiso 1 1 calc R U . . .
C7 C 0.4699(3) 0.55141(16) 0.82723(15) 0.0499(5) Uani 1 1 d . . . . .
H7 H 0.538268 0.541758 0.889111 0.060 Uiso 1 1 calc R U . . .
C8 C 0.3236(2) 0.50116(13) 0.80446(14) 0.0426(4) Uani 1 1 d . . . . .
C9 C 0.2602(2) 0.83799(11) 0.58588(12) 0.0295(3) Uani 1 1 d . . . . .
C10 C 0.0517(2) 0.86977(12) 0.43589(13) 0.0331(4) Uani 1 1 d . . . . .
C11 C 0.4708(2) 0.63417(14) 0.41161(14) 0.0406(4) Uani 1 1 d . . . . .
H11 H 0.522659 0.596691 0.367175 0.049 Uiso 1 1 calc R U . . .
C12 C 0.5494(2) 0.64898(14) 0.50614(14) 0.0406(4) Uani 1 1 d . . . . .
C13 C 0.708(2) 0.6024(12) 0.5443(14) 0.047(2) Uani 0.5 1 d . . P . .
C14 C 0.2667(2) 0.57945(13) 0.64349(14) 0.0393(4) Uani 1 1 d . . . . .
H14 H 0.198036 0.588399 0.581595 0.047 Uiso 1 1 calc R U . . .
C15 C 0.2199(2) 0.51454(14) 0.71350(15) 0.0449(4) Uani 1 1 d . . . . .
H15 H 0.120239 0.480570 0.699423 0.054 Uiso 1 1 calc R U . . .
N5 N 0.8602(17) 0.6119(10) 0.5463(10) 0.123(5) Uani 0.5 1 d . . P . .
C16 C 0.724(3) 0.6280(13) 0.5254(14) 0.065(4) Uani 0.5 1 d . . P . .
H2 H 0.101(2) 0.9408(16) 0.5599(15) 0.042(5) Uiso 1 1 d . . . . .
Cl3 Cl 0.26658(8) 0.41804(4) 0.89284(5) 0.0648(2) Uani 1 1 d . . . . .

loop_
_atom_site_aniso_label
_atom_site_aniso_U_11
_atom_site_aniso_U_22
_atom_site_aniso_U_33
_atom_site_aniso_U_23
_atom_site_aniso_U_13
_atom_site_aniso_U_12
O1 0.0534(8) 0.0393(7) 0.0249(6) -0.0034(5) 0.0042(5) -0.0004(6)
O2 0.0488(8) 0.0448(7) 0.0448(7) -0.0038(6) -0.0039(6) 0.0200(6)
N1 0.0342(7) 0.0309(7) 0.0270(7) -0.0003(6) 0.0003(5) 0.0047(6)
N2 0.0467(9) 0.0310(7) 0.0304(7) -0.0036(6) 0.0045(6) 0.0108(6)
N3 0.0404(8) 0.0394(8) 0.0271(7) -0.0073(6) -0.0017(6) 0.0112(6)
N4 0.045(4) 0.108(5) 0.063(4) -0.017(3) -0.012(3) 0.034(4)
C1 0.0459(10) 0.0498(11) 0.0366(10) -0.0093(8) -0.0082(8) 0.0120(9)
C2 0.0316(8) 0.0257(8) 0.0275(8) 0.0009(6) 0.0048(6) 0.0012(6)
C3 0.0323(8) 0.0280(8) 0.0268(8) 0.0006(6) 0.0036(6) 0.0013(6)
C4 0.0309(8) 0.0333(8) 0.0300(8) -0.0023(7) -0.0016(6) 0.0017(7)
C5 0.0313(8) 0.0305(8) 0.0324(8) -0.0010(7) -0.0004(7) 0.0090(7)
C6 0.0398(10) 0.0504(11) 0.0390(10) 0.0035(8) -0.0084(8) 0.0006(8)
C7 0.0563(12) 0.0555(12) 0.0347(10) 0.0102(9) -0.0037(8) 0.0142(10)
C8 0.0524(11) 0.0361(9) 0.0420(10) 0.0087(8) 0.0159(8) 0.0160(8)
C9 0.0366(9) 0.0273(8) 0.0254(8) 0.0026(6) 0.0069(6) -0.0020(6)
C10 0.0360(9) 0.0311(8) 0.0321(8) 0.0008(7) 0.0046(7) 0.0044(7)
C11 0.0401(10) 0.0444(10) 0.0381(10) -0.0061(8) 0.0083(8) 0.0119(8)
C12 0.0314(9) 0.0489(11) 0.0408(10) -0.0031(8) 0.0027(7) 0.0093(8)
C13 0.039(4) 0.062(5) 0.041(6) -0.004(3) 0.006(3) 0.009(3)
C14 0.0365(9) 0.0399(10) 0.0383(9) 0.0041(8) -0.0052(7) 0.0028(7)
C15 0.0411(10) 0.0394(10) 0.0539(11) 0.0059(9) 0.0056(8) 0.0018(8)
N5 0.054(5) 0.207(15) 0.101(8) -0.040(7) -0.012(5) 0.055(8)
C16 0.044(6) 0.104(12) 0.043(6) -0.016(6) -0.003(4) 0.023(7)
Cl3 0.0811(4) 0.0564(3) 0.0636(4) 0.0256(3) 0.0330(3) 0.0214(3)

loop_
_atom_type_symbol
_atom_type_description
_atom_type_scat_dispersion_real
_atom_type_scat_dispersion_imag
_atom_type_scat_source
C C 0.0033 0.0016 'International Tables Vol C Tables 4.2.6.8 and 6.1.1.4'
H H 0.0000 0.0000 'International Tables Vol C Tables 4.2.6.8 and 6.1.1.4'
Cl Cl 0.1484 0.1585 'International Tables Vol C Tables 4.2.6.8 and 6.1.1.4'
N N 0.0061 0.0033 'International Tables Vol C Tables 4.2.6.8 and 6.1.1.4'
O O 0.0106 0.0060 'International Tables Vol C Tables 4.2.6.8 and 6.1.1.4'

loop_
_geom_angle_atom_site_label_1
_geom_angle_atom_site_label_2
_geom_angle_atom_site_label_3
_geom_angle
_geom_angle_site_symmetry_1
_geom_angle_site_symmetry_3
_geom_angle_publ_flag
C2 N1 C1 122.13(14) . . ?
C2 N1 C10 120.74(13) . . ?
C10 N1 C1 117.12(14) . . ?
C9 N2 H2 116.5(14) . . ?
C10 N2 C9 126.67(15) . . ?
C10 N2 H2 116.7(14) . . ?
C2 N3 H3 120.3 . . ?
C2 N3 C11 119.46(14) . . ?
C11 N3 H3 120.3 . . ?
C13 N4 C16 20.7(11) . . ?
N5 N4 C13 80.2(19) . . ?
N5 N4 C16 59.6(17) . . ?
N1 C1 H1A 109.5 . . ?
N1 C1 H1B 109.5 . . ?
N1 C1 H1C 109.5 . . ?
H1A C1 H1B 109.5 . . ?
H1A C1 H1C 109.5 . . ?
H1B C1 H1C 109.5 . . ?
N3 C2 N1 117.09(14) . . ?
C3 C2 N1 122.23(14) . . ?
C3 C2 N3 120.67(14) . . ?
C2 C3 C4 122.80(14) . . ?
C2 C3 C9 118.80(14) . . ?
C9 C3 C4 118.39(13) . . ?
C3 C4 H4 108.2 . . ?
C3 C4 C5 113.00(13) . . ?
C3 C4 C12 108.15(13) . . ?
C5 C4 H4 108.2 . . ?
C12 C4 H4 108.2 . . ?
C12 C4 C5 111.02(14) . . ?
C6 C5 C4 120.21(16) . . ?
C14 C5 C4 121.49(14) . . ?
C14 C5 C6 118.30(17) . . ?
C5 C6 H6 119.5 . . ?
C7 C6 C5 120.99(18) . . ?
C7 C6 H6 119.5 . . ?
C6 C7 H7 120.5 . . ?
C8 C7 C6 119.09(17) . . ?
C8 C7 H7 120.5 . . ?
C7 C8 C15 121.52(17) . . ?
C7 C8 Cl3 119.39(15) . . ?
C15 C8 Cl3 119.09(16) . . ?
O1 C9 N2 119.55(15) . . ?
O1 C9 C3 124.76(15) . . ?
N2 C9 C3 115.69(14) . . ?
O2 C10 N1 122.16(15) . . ?
O2 C10 N2 122.31(15) . . ?
N2 C10 N1 115.53(14) . . ?
N3 C11 H11 118.8 . . ?
C12 C11 N3 122.44(16) . . ?
C12 C11 H11 118.8 . . ?
C11 C12 C4 122.04(15) . . ?
C11 C12 C13 122.2(8) . . ?
C11 C12 C16 117.4(8) . . ?
C13 C12 C4 115.1(8) . . ?
C16 C12 C4 119.8(8) . . ?
C16 C12 C13 18.4(8) . . ?
N4 C13 C12 175.4(14) . . ?
N4 C13 N5 34.2(9) . . ?
N5 C13 C12 141.7(11) . . ?
C5 C14 H14 119.3 . . ?
C15 C14 C5 121.31(16) . . ?
C15 C14 H14 119.3 . . ?
C8 C15 C14 118.78(18) . . ?
C8 C15 H15 120.6 . . ?
C14 C15 H15 120.6 . . ?
N4 N5 C13 65.6(19) . . ?
N4 N5 C16 87(2) . . ?
C16 N5 C13 21.9(11) . . ?
N4 C16 C12 144.7(12) . . ?
N5 C16 N4 33.0(10) . . ?
N5 C16 C12 176.0(18) . . ?

loop_
_geom_bond_atom_site_label_1
_geom_bond_atom_site_label_2
_geom_bond_distance
_geom_bond_site_symmetry_2
_geom_bond_publ_flag
O1 C9 1.2328(19) . ?
O2 C10 1.222(2) . ?
N1 C1 1.468(2) . ?
N1 C2 1.382(2) . ?
N1 C10 1.384(2) . ?
N2 C9 1.379(2) . ?
N2 C10 1.366(2) . ?
N2 H2 0.85(2) . ?
N3 H3 0.8600 . ?
N3 C2 1.370(2) . ?
N3 C11 1.375(2) . ?
N4 C13 1.15(2) . ?
N4 N5 0.708(17) . ?
N4 C16 1.30(2) . ?
C1 H1A 0.9600 . ?
C1 H1B 0.9600 . ?
C1 H1C 0.9600 . ?
C2 C3 1.365(2) . ?
C3 C4 1.510(2) . ?
C3 C9 1.425(2) . ?
C4 H4 0.9800 . ?
C4 C5 1.525(2) . ?
C4 C12 1.522(2) . ?
C5 C6 1.390(2) . ?
C5 C14 1.387(2) . ?
C6 H6 0.9300 . ?
C6 C7 1.386(3) . ?
C7 H7 0.9300 . ?
C7 C8 1.370(3) . ?
C8 C15 1.378(3) . ?
C8 Cl3 1.7509(19) . ?
C11 H11 0.9300 . ?
C11 C12 1.336(3) . ?
C12 C13 1.46(2) . ?
C12 C16 1.43(2) . ?
C13 N5 1.24(2) . ?
C14 H14 0.9300 . ?
C14 C15 1.383(3) . ?
C15 H15 0.9300 . ?
N5 C16 1.12(2) . ?

loop_
_geom_torsion_atom_site_label_1
_geom_torsion_atom_site_label_2
_geom_torsion_atom_site_label_3
_geom_torsion_atom_site_label_4
_geom_torsion
_geom_torsion_site_symmetry_1
_geom_torsion_site_symmetry_2
_geom_torsion_site_symmetry_3
_geom_torsion_site_symmetry_4
_geom_torsion_publ_flag
N1 C2 C3 C4 175.30(14) . . . . ?
N1 C2 C3 C9 -3.2(2) . . . . ?
N3 C2 C3 C4 -6.0(2) . . . . ?
N3 C2 C3 C9 175.44(15) . . . . ?
N3 C11 C12 C4 5.4(3) . . . . ?
N3 C11 C12 C13 175.2(6) . . . . ?
N3 C11 C12 C16 -164.2(7) . . . . ?
N4 C13 N5 C16 178(6) . . . . ?
C1 N1 C2 N3 8.2(2) . . . . ?
C1 N1 C2 C3 -173.07(16) . . . . ?
C1 N1 C10 O2 -4.2(3) . . . . ?
C1 N1 C10 N2 175.64(16) . . . . ?
C2 N1 C10 O2 176.31(16) . . . . ?
C2 N1 C10 N2 -3.8(2) . . . . ?
C2 N3 C11 C12 11.9(3) . . . . ?
C2 C3 C4 C5 -103.13(18) . . . . ?
C2 C3 C4 C12 20.2(2) . . . . ?
C2 C3 C9 O1 178.90(15) . . . . ?
C2 C3 C9 N2 -1.9(2) . . . . ?
C3 C4 C5 C6 -140.60(16) . . . . ?
C3 C4 C5 C14 40.3(2) . . . . ?
C3 C4 C12 C11 -19.8(2) . . . . ?
C3 C4 C12 C13 169.6(6) . . . . ?
C3 C4 C12 C16 149.5(6) . . . . ?
C4 C3 C9 O1 0.3(2) . . . . ?
C4 C3 C9 N2 179.47(14) . . . . ?
C4 C5 C6 C7 -178.61(17) . . . . ?
C4 C5 C14 C15 179.15(16) . . . . ?
C4 C12 C13 N5 -104(3) . . . . ?
C4 C12 C16 N4 76(3) . . . . ?
C5 C4 C12 C11 104.7(2) . . . . ?
C5 C4 C12 C13 -65.9(6) . . . . ?
C5 C4 C12 C16 -86.0(6) . . . . ?
C5 C6 C7 C8 -0.4(3) . . . . ?
C5 C14 C15 C8 -0.7(3) . . . . ?
C6 C5 C14 C15 0.0(3) . . . . ?
C6 C7 C8 C15 -0.3(3) . . . . ?
C6 C7 C8 Cl3 179.74(15) . . . . ?
C7 C8 C15 C14 0.8(3) . . . . ?
C9 N2 C10 O2 178.20(17) . . . . ?
C9 N2 C10 N1 -1.7(3) . . . . ?
C9 C3 C4 C5 75.42(18) . . . . ?
C9 C3 C4 C12 -161.27(15) . . . . ?
C10 N1 C2 N3 -172.38(15) . . . . ?
C10 N1 C2 C3 6.3(2) . . . . ?
C10 N2 C9 O1 -176.24(16) . . . . ?
C10 N2 C9 C3 4.5(2) . . . . ?
C11 N3 C2 N1 167.22(15) . . . . ?
C11 N3 C2 C3 -11.5(2) . . . . ?
C11 C12 C13 N5 85(3) . . . . ?
C11 C12 C16 N4 -114(3) . . . . ?
C12 C4 C5 C6 97.69(18) . . . . ?
C12 C4 C5 C14 -81.44(19) . . . . ?
C12 C13 N5 N4 176(3) . . . . ?
C12 C13 N5 C16 -5(3) . . . . ?
C13 N4 N5 C16 -1(2) . . . . ?
C13 N4 C16 C12 4(3) . . . . ?
C13 N4 C16 N5 178(6) . . . . ?
C13 C12 C16 N4 -4(2) . . . . ?
C13 N5 C16 N4 -2(6) . . . . ?
C14 C5 C6 C7 0.5(3) . . . . ?
N5 N4 C16 C12 -174(4) . . . . ?
C16 N4 C13 N5 -2(6) . . . . ?
C16 N4 N5 C13 1(2) . . . . ?
C16 C12 C13 N5 5(3) . . . . ?
Cl3 C8 C15 C14 -179.20(14) . . . . ?
